data_7156585
loop_
_publ_author_name
'Zhou, Jia-Yu'
'Ma, Chun'
'Zhang, Yi-Zhu'
'Wu, Qiong'
'Shi, Feng'

_publ_section_title
;
 Catalyst-free [4 + 2] cyclization of para-quinone methide derivatives
 with homophthalic anhydrides.
;
_journal_issue 48
_journal_name_full 'Organic &amp; biomolecular chemistry'
_journal_page_first 9382
_journal_page_last 9389
_journal_paper_doi 10.1039/c8ob02776e
_journal_volume 16
_journal_year 2018
_chemical_formula_moiety 'C31 H33 Br O5'
_chemical_formula_sum 'C31 H33 Br O5'
_chemical_formula_weight 565.48
_space_group_crystal_system triclinic
_space_group_IT_number 2
_space_group_name_Hall '-P 1'
_space_group_name_H-M_alt 'P -1'
_symmetry_space_group_name_Hall '-P 1'
_symmetry_space_group_name_H-M 'P -1'
_atom_sites_solution_hydrogens mixed
_atom_sites_solution_primary dual
_audit_creation_date 2018-11-19
_audit_creation_method
;
Olex2 1.2
(compiled 2018.05.29 svn.r3508 for OlexSys, GUI svn.r5506)
;
_audit_update_record
;
2018-11-20 deposited with the CCDC.
2018-11-21 downloaded from the CCDC.
;
_cell_angle_alpha 85.634(2)
_cell_angle_beta 82.125(2)
_cell_angle_gamma 86.327(2)
_cell_formula_units_Z 2
_cell_length_a 10.1745(11)
_cell_length_b 11.3873(13)
_cell_length_c 12.2870(14)
_cell_measurement_reflns_used 2051
_cell_measurement_temperature 296(2)
_cell_measurement_theta_max 22.02
_cell_measurement_theta_min 2.37
_cell_volume 1404.0(3)
_computing_cell_refinement 'SAINT v7.68A (Bruker, 2009)'
_computing_data_reduction 'SAINT v7.68A (Bruker, 2009)'
_computing_molecular_graphics 'Olex2 (Dolomanov et al., 2009)'
_computing_publication_material 'Olex2 (Dolomanov et al., 2009)'
_computing_structure_refinement 'ShelXL (Sheldrick, 2015)'
_computing_structure_solution 'ShelXT (Sheldrick, 2015)'
_diffrn_ambient_temperature 296.15
_diffrn_measured_fraction_theta_full 0.981
_diffrn_measured_fraction_theta_max 0.974
_diffrn_measurement_device_type 'Bruker APEX-II CCD'
_diffrn_measurement_method '\f and \w scans'
_diffrn_radiation_type MoK\a
_diffrn_radiation_wavelength 0.71073
_diffrn_reflns_av_R_equivalents 0.0169
_diffrn_reflns_av_unetI/netI 0.0465
_diffrn_reflns_Laue_measured_fraction_full 0.981
_diffrn_reflns_Laue_measured_fraction_max 0.974
_diffrn_reflns_limit_h_max 12
_diffrn_reflns_limit_h_min -9
_diffrn_reflns_limit_k_max 14
_diffrn_reflns_limit_k_min -12
_diffrn_reflns_limit_l_max 13
_diffrn_reflns_limit_l_min -15
_diffrn_reflns_number 7863
_diffrn_reflns_point_group_measured_fraction_full 0.981
_diffrn_reflns_point_group_measured_fraction_max 0.974
_diffrn_reflns_theta_full 25.242
_diffrn_reflns_theta_max 26.371
_diffrn_reflns_theta_min 2.451
_diffrn_standards_number 0
_exptl_absorpt_coefficient_mu 1.501
_exptl_absorpt_correction_T_max 0.7456
_exptl_absorpt_correction_T_min 0.6451
_exptl_absorpt_correction_type multi-scan
_exptl_absorpt_process_details
'SADABS-2008/1 (Bruker,2008) was used for absorption correction. wR2(int) was 0.0645 before and 0.0274 after correction. The Ratio of minimum to maximum transmission is 0.8652. The \l/2 correction factor is 0.0015.'
_exptl_crystal_colour colourless
_exptl_crystal_colour_primary colourless
_exptl_crystal_density_diffrn 1.338
_exptl_crystal_description block
_exptl_crystal_F_000 588
_exptl_crystal_size_max 0.5
_exptl_crystal_size_mid 0.3
_exptl_crystal_size_min 0.3
_refine_diff_density_max 0.385
_refine_diff_density_min -0.447
_refine_diff_density_rms 0.041
_refine_ls_extinction_method none
_refine_ls_goodness_of_fit_ref 1.010
_refine_ls_hydrogen_treatment constr
_refine_ls_matrix_type full
_refine_ls_number_parameters 341
_refine_ls_number_reflns 5602
_refine_ls_number_restraints 1
_refine_ls_restrained_S_all 1.011
_refine_ls_R_factor_all 0.0892
_refine_ls_R_factor_gt 0.0447
_refine_ls_shift/su_max 0.000
_refine_ls_shift/su_mean 0.000
_refine_ls_structure_factor_coef Fsqd
_refine_ls_weighting_details 'w=1/[\s^2^(Fo^2^)+(0.0508P)^2^+0.2219P] where P=(Fo^2^+2Fc^2^)/3'
_refine_ls_weighting_scheme calc
_refine_ls_wR_factor_gt 0.1012
_refine_ls_wR_factor_ref 0.1172
_reflns_Friedel_coverage 0.000
_reflns_number_gt 3365
_reflns_number_total 5602
_reflns_threshold_expression 'I > 2\s(I)'
_cod_data_source_file c8ob02776e2.cif
_cod_data_source_block sf20180503_mc_0m
_cod_depositor_comments 'Adding full bibliography for 7156585.cif.'
_cod_database_code 7156585
_shelx_shelxl_version_number 2016/6
_shelx_space_group_comment
;
The symmetry employed for this shelxl refinement is uniquely defined
by the following loop, which should always be used as a source of
symmetry information in preference to the above space-group names.
They are only intended as comments.
;
_shelx_estimated_absorpt_t_max 0.662
_shelx_estimated_absorpt_t_min 0.521
_olex2_refinement_description
;
1. Fixed Uiso
 At 1.2 times of:
  All C(H) groups
 At 1.5 times of:
  All C(H,H,H) groups, All O(H) groups
2. Restrained distances
 H3-H26C
 2 with sigma of 0.02
3.a Riding coordinates:
 O3(H3)
3.b Ternary CH refined with riding coordinates:
 C7(H7), C8(H8)
3.c Aromatic/amide H refined with riding coordinates:
 C2(H2), C4(H4), C5(H5), C11(H11), C12(H12), C13(H13), C14(H14), C19(H19),
 C23(H23)
3.d Idealised Me refined as rotating group:
 C17(H17A,H17B,H17C), C25(H25A,H25B,H25C), C26(H26A,H26B,H26C), C27(H27A,H27B,
 H27C), C29(H29A,H29B,H29C), C30(H30A,H30B,H30C), C31(H31A,H31B,H31C)
;
_olex2_submission_special_instructions 'No special instructions were received'

loop_
_space_group_symop_operation_xyz
'x, y, z'
'-x, -y, -z'

loop_
_atom_site_label
_atom_site_type_symbol
_atom_site_fract_x
_atom_site_fract_y
_atom_site_fract_z
_atom_site_U_iso_or_equiv
_atom_site_adp_type
_atom_site_occupancy
_atom_site_site_symmetry_order
_atom_site_calc_flag
_atom_site_refinement_flags_posn
Br1 Br 0.89268(4) 0.30593(3) -0.01622(3) 0.08821(18) Uani 1 1 d .
O1 O 0.4701(2) 0.35469(16) 0.2637(2) 0.0734(6) Uani 1 1 d .
O2 O 0.3389(2) 0.35630(19) 0.4202(2) 0.0892(8) Uani 1 1 d .
O3 O 0.51932(18) 1.08211(16) 0.26665(17) 0.0656(6) Uani 1 1 d .
H3 H 0.462636 1.123065 0.252218 0.098 Uiso 1 1 d DR
O4 O 0.1785(2) 0.4677(2) 0.25769(18) 0.0721(6) Uani 1 1 d .
O5 O -0.0210(2) 0.5430(2) 0.3207(2) 0.0910(7) Uani 1 1 d .
C1 C 0.5551(3) 0.4139(2) 0.1823(3) 0.0564(7) Uani 1 1 d .
C2 C 0.6575(3) 0.3448(2) 0.1306(3) 0.0642(8) Uani 1 1 d .
H2 H 0.667654 0.264770 0.151023 0.077 Uiso 1 1 calc R
C3 C 0.7437(3) 0.3966(3) 0.0487(3) 0.0604(8) Uani 1 1 d .
C4 C 0.7268(3) 0.5149(3) 0.0151(2) 0.0638(8) Uani 1 1 d .
H4 H 0.783808 0.548982 -0.042647 0.077 Uiso 1 1 calc R
C5 C 0.6235(3) 0.5806(2) 0.0692(2) 0.0582(8) Uani 1 1 d .
H5 H 0.611218 0.659936 0.046837 0.070 Uiso 1 1 calc R
C6 C 0.5374(3) 0.5332(2) 0.1555(2) 0.0487(7) Uani 1 1 d .
C7 C 0.4269(3) 0.6048(2) 0.2196(2) 0.0479(7) Uani 1 1 d .
H7 H 0.345851 0.600447 0.185516 0.057 Uiso 1 1 calc R
C8 C 0.4032(3) 0.5461(2) 0.3381(2) 0.0519(7) Uani 1 1 d .
H8 H 0.483452 0.559534 0.370267 0.062 Uiso 1 1 calc R
C9 C 0.3959(3) 0.4136(3) 0.3453(3) 0.0634(8) Uani 1 1 d .
C10 C 0.2915(3) 0.6060(2) 0.4111(2) 0.0547(7) Uani 1 1 d .
C11 C 0.3274(4) 0.6754(3) 0.4894(3) 0.0813(10) Uani 1 1 d .
H11 H 0.416833 0.680587 0.495813 0.098 Uiso 1 1 calc R
C12 C 0.2338(7) 0.7360(4) 0.5568(4) 0.1188(18) Uani 1 1 d .
H12 H 0.259651 0.780398 0.609954 0.143 Uiso 1 1 calc R
C13 C 0.1024(7) 0.7319(4) 0.5468(4) 0.121(2) Uani 1 1 d .
H13 H 0.039456 0.775729 0.591384 0.145 Uiso 1 1 calc R
C14 C 0.0622(4) 0.6633(3) 0.4712(3) 0.0867(12) Uani 1 1 d .
H14 H -0.027792 0.659138 0.466364 0.104 Uiso 1 1 calc R
C15 C 0.1564(3) 0.6001(2) 0.4021(2) 0.0553(7) Uani 1 1 d .
C16 C 0.1101(3) 0.5292(3) 0.3200(3) 0.0596(8) Uani 1 1 d .
C17 C -0.0781(4) 0.4825(4) 0.2417(4) 0.1169(16) Uani 1 1 d .
H17A H -0.052978 0.518552 0.169243 0.175 Uiso 1 1 calc GR
H17B H -0.173146 0.487232 0.258675 0.175 Uiso 1 1 calc GR
H17C H -0.046310 0.401231 0.244289 0.175 Uiso 1 1 calc GR
C18 C 0.4542(2) 0.7341(2) 0.2230(2) 0.0447(6) Uani 1 1 d .
C19 C 0.5690(3) 0.7665(2) 0.2580(2) 0.0481(7) Uani 1 1 d .
H19 H 0.632418 0.707496 0.274010 0.058 Uiso 1 1 calc R
C20 C 0.5947(2) 0.8825(2) 0.2705(2) 0.0459(6) Uani 1 1 d .
C21 C 0.4948(2) 0.9683(2) 0.2473(2) 0.0446(6) Uani 1 1 d .
C22 C 0.3806(2) 0.9410(2) 0.2053(2) 0.0446(6) Uani 1 1 d .
C23 C 0.3628(2) 0.8220(2) 0.1954(2) 0.0453(6) Uani 1 1 d .
H23 H 0.286471 0.801343 0.169210 0.054 Uiso 1 1 calc R
C24 C 0.2762(3) 1.0362(2) 0.1717(2) 0.0523(7) Uani 1 1 d .
C25 C 0.3414(3) 1.1258(3) 0.0832(3) 0.0794(10) Uani 1 1 d .
H25A H 0.406752 1.165976 0.113394 0.119 Uiso 1 1 calc GR
H25B H 0.274592 1.182165 0.060320 0.119 Uiso 1 1 calc GR
H25C H 0.383255 1.085028 0.020999 0.119 Uiso 1 1 calc GR
C26 C 0.2078(3) 1.0997(3) 0.2717(3) 0.0860(11) Uani 1 1 d .
H26A H 0.165887 1.043265 0.325221 0.129 Uiso 1 1 calc GR
H26B H 0.141965 1.157006 0.248703 0.129 Uiso 1 1 calc GR
H26C H 0.272694 1.138578 0.303642 0.129 Uiso 1 1 calc DGR
C27 C 0.1675(3) 0.9837(3) 0.1198(3) 0.0743(10) Uani 1 1 d .
H27A H 0.206419 0.944884 0.055514 0.111 Uiso 1 1 calc GR
H27B H 0.105041 1.045538 0.099314 0.111 Uiso 1 1 calc GR
H27C H 0.122412 0.927706 0.171896 0.111 Uiso 1 1 calc GR
C28 C 0.7225(3) 0.9141(2) 0.3116(3) 0.0574(8) Uani 1 1 d .
C29 C 0.7943(3) 1.0080(3) 0.2349(3) 0.0679(9) Uani 1 1 d .
H29A H 0.815479 0.979988 0.162483 0.102 Uiso 1 1 calc GR
H29B H 0.874761 1.024432 0.262214 0.102 Uiso 1 1 calc GR
H29C H 0.738007 1.078784 0.231648 0.102 Uiso 1 1 calc GR
C30 C 0.6887(4) 0.9558(4) 0.4285(3) 0.0932(12) Uani 1 1 d .
H30A H 0.629570 1.024857 0.427254 0.140 Uiso 1 1 calc GR
H30B H 0.768837 0.974149 0.455214 0.140 Uiso 1 1 calc GR
H30C H 0.646668 0.894388 0.476110 0.140 Uiso 1 1 calc GR
C31 C 0.8200(3) 0.8059(3) 0.3173(4) 0.1006(14) Uani 1 1 d .
H31A H 0.780942 0.746603 0.369310 0.151 Uiso 1 1 calc GR
H31B H 0.900713 0.828482 0.340210 0.151 Uiso 1 1 calc GR
H31C H 0.839187 0.775092 0.245947 0.151 Uiso 1 1 calc GR

loop_
_atom_site_aniso_label
_atom_site_aniso_U_11
_atom_site_aniso_U_22
_atom_site_aniso_U_33
_atom_site_aniso_U_23
_atom_site_aniso_U_13
_atom_site_aniso_U_12
Br1 0.0821(3) 0.0689(3) 0.1121(3) -0.0251(2) -0.0012(2) 0.00471(19)
O1 0.0678(13) 0.0297(11) 0.1153(18) 0.0099(11) 0.0059(13) -0.0028(10)
O2 0.0866(17) 0.0508(14) 0.117(2) 0.0314(13) 0.0121(15) -0.0038(12)
O3 0.0620(12) 0.0321(11) 0.1055(16) -0.0114(10) -0.0186(11) -0.0004(9)
O4 0.0631(14) 0.0805(16) 0.0766(15) -0.0221(12) -0.0068(12) -0.0188(12)
O5 0.0569(15) 0.112(2) 0.1057(19) -0.0014(15) -0.0205(13) -0.0026(13)
C1 0.0535(17) 0.0354(16) 0.081(2) 0.0039(14) -0.0142(15) -0.0076(13)
C2 0.066(2) 0.0316(16) 0.095(2) -0.0002(15) -0.0162(18) -0.0003(14)
C3 0.0604(19) 0.0500(19) 0.074(2) -0.0144(15) -0.0142(16) -0.0013(15)
C4 0.080(2) 0.0496(19) 0.0625(19) -0.0061(15) -0.0057(16) -0.0145(16)
C5 0.080(2) 0.0356(16) 0.0614(19) 0.0005(14) -0.0174(16) -0.0059(15)
C6 0.0566(17) 0.0294(14) 0.0644(18) 0.0006(12) -0.0241(14) -0.0064(12)
C7 0.0532(16) 0.0303(14) 0.0627(18) 0.0073(12) -0.0207(13) -0.0061(12)
C8 0.0547(17) 0.0377(15) 0.0669(19) 0.0104(13) -0.0251(14) -0.0088(12)
C9 0.0591(19) 0.0430(18) 0.086(2) 0.0147(17) -0.0138(17) -0.0014(15)
C10 0.081(2) 0.0323(15) 0.0526(17) 0.0052(13) -0.0190(15) -0.0081(14)
C11 0.128(3) 0.057(2) 0.067(2) -0.0023(18) -0.030(2) -0.026(2)
C12 0.225(6) 0.063(3) 0.074(3) -0.021(2) -0.031(4) -0.008(4)
C13 0.195(6) 0.085(3) 0.071(3) -0.017(2) 0.004(3) 0.053(4)
C14 0.106(3) 0.083(3) 0.063(2) 0.001(2) -0.003(2) 0.032(2)
C15 0.070(2) 0.0461(17) 0.0485(17) 0.0027(13) -0.0113(15) 0.0092(14)
C16 0.0531(19) 0.063(2) 0.0608(19) 0.0089(16) -0.0101(15) -0.0026(15)
C17 0.083(3) 0.154(4) 0.125(4) 0.017(3) -0.049(3) -0.049(3)
C18 0.0493(16) 0.0296(14) 0.0554(16) 0.0052(11) -0.0117(13) -0.0049(11)
C19 0.0466(16) 0.0296(14) 0.0684(18) 0.0039(12) -0.0140(13) 0.0000(11)
C20 0.0453(15) 0.0365(15) 0.0560(17) 0.0023(12) -0.0098(12) -0.0039(12)
C21 0.0490(16) 0.0300(14) 0.0539(16) -0.0006(11) -0.0035(13) -0.0057(11)
C22 0.0460(15) 0.0334(14) 0.0521(16) 0.0040(11) -0.0030(12) -0.0004(11)
C23 0.0436(15) 0.0387(15) 0.0543(17) 0.0035(12) -0.0114(12) -0.0053(12)
C24 0.0486(16) 0.0355(15) 0.0708(19) 0.0033(13) -0.0087(14) 0.0061(12)
C25 0.077(2) 0.057(2) 0.099(3) 0.0311(19) -0.016(2) 0.0000(17)
C26 0.075(2) 0.076(2) 0.104(3) -0.020(2) -0.006(2) 0.0238(19)
C27 0.068(2) 0.0507(19) 0.106(3) 0.0062(18) -0.0303(19) 0.0106(16)
C28 0.0562(18) 0.0426(16) 0.077(2) 0.0048(14) -0.0229(15) -0.0101(13)
C29 0.0556(18) 0.063(2) 0.085(2) 0.0002(17) -0.0077(16) -0.0154(15)
C30 0.109(3) 0.105(3) 0.075(2) 0.003(2) -0.030(2) -0.047(2)
C31 0.067(2) 0.062(2) 0.182(4) 0.010(2) -0.058(3) -0.0036(18)

loop_
_atom_type_symbol
_atom_type_description
_atom_type_scat_dispersion_real
_atom_type_scat_dispersion_imag
_atom_type_scat_source
C C 0.0033 0.0016 'International Tables Vol C Tables 4.2.6.8 and 6.1.1.4'
H H 0.0000 0.0000 'International Tables Vol C Tables 4.2.6.8 and 6.1.1.4'
Br Br -0.2901 2.4595 'International Tables Vol C Tables 4.2.6.8 and 6.1.1.4'
O O 0.0106 0.0060 'International Tables Vol C Tables 4.2.6.8 and 6.1.1.4'

loop_
_geom_angle_atom_site_label_1
_geom_angle_atom_site_label_2
_geom_angle_atom_site_label_3
_geom_angle
C9 O1 C1 121.0(2)
C21 O3 H3 109.4
C16 O5 C17 117.3(3)
C2 C1 O1 115.2(2)
C2 C1 C6 122.6(3)
C6 C1 O1 122.2(3)
C1 C2 H2 120.8
C3 C2 C1 118.5(3)
C3 C2 H2 120.8
C2 C3 Br1 119.2(2)
C2 C3 C4 121.2(3)
C4 C3 Br1 119.6(2)
C3 C4 H4 120.8
C5 C4 C3 118.3(3)
C5 C4 H4 120.8
C4 C5 H5 118.8
C4 C5 C6 122.4(3)
C6 C5 H5 118.8
C1 C6 C7 119.8(3)
C5 C6 C1 116.8(3)
C5 C6 C7 123.4(2)
C6 C7 H7 108.3
C6 C7 C8 107.5(2)
C6 C7 C18 114.3(2)
C8 C7 H7 108.3
C18 C7 H7 108.3
C18 C7 C8 110.1(2)
C7 C8 H8 104.7
C9 C8 C7 115.1(2)
C9 C8 H8 104.7
C10 C8 C7 113.6(2)
C10 C8 H8 104.7
C10 C8 C9 112.7(2)
O1 C9 C8 116.8(3)
O2 C9 O1 117.6(3)
O2 C9 C8 125.3(3)
C11 C10 C8 116.7(3)
C11 C10 C15 118.6(3)
C15 C10 C8 124.6(2)
C10 C11 H11 119.4
C12 C11 C10 121.1(4)
C12 C11 H11 119.4
C11 C12 H12 119.9
C11 C12 C13 120.3(4)
C13 C12 H12 119.9
C12 C13 H13 119.7
C12 C13 C14 120.6(4)
C14 C13 H13 119.7
C13 C14 H14 120.0
C13 C14 C15 119.9(4)
C15 C14 H14 120.0
C10 C15 C16 121.9(3)
C14 C15 C10 119.5(3)
C14 C15 C16 118.6(3)
O4 C16 O5 122.1(3)
O4 C16 C15 126.2(3)
O5 C16 C15 111.7(3)
O5 C17 H17A 109.5
O5 C17 H17B 109.5
O5 C17 H17C 109.5
H17A C17 H17B 109.5
H17A C17 H17C 109.5
H17B C17 H17C 109.5
C19 C18 C7 120.8(2)
C23 C18 C7 121.0(2)
C23 C18 C19 118.1(2)
C18 C19 H19 118.3
C18 C19 C20 123.3(2)
C20 C19 H19 118.3
C19 C20 C21 116.2(2)
C19 C20 C28 121.5(2)
C21 C20 C28 122.2(2)
O3 C21 C20 115.1(2)
O3 C21 C22 122.3(2)
C22 C21 C20 122.6(2)
C21 C22 C24 122.6(2)
C23 C22 C21 117.1(2)
C23 C22 C24 120.3(2)
C18 C23 C22 122.3(2)
C18 C23 H23 118.8
C22 C23 H23 118.8
C22 C24 C25 110.3(2)
C26 C24 C22 111.2(2)
C26 C24 C25 110.3(3)
C27 C24 C22 111.9(2)
C27 C24 C25 105.8(2)
C27 C24 C26 107.1(3)
C24 C25 H25A 109.5
C24 C25 H25B 109.5
C24 C25 H25C 109.5
H25A C25 H25B 109.5
H25A C25 H25C 109.5
H25B C25 H25C 109.5
C24 C26 H26A 109.5
C24 C26 H26B 109.5
C24 C26 H26C 109.5
H26A C26 H26B 109.5
H26A C26 H26C 109.5
H26B C26 H26C 109.5
C24 C27 H27A 109.5
C24 C27 H27B 109.5
C24 C27 H27C 109.5
H27A C27 H27B 109.5
H27A C27 H27C 109.5
H27B C27 H27C 109.5
C20 C28 C30 109.2(3)
C20 C28 C31 110.9(2)
C29 C28 C20 111.7(2)
C29 C28 C30 110.7(3)
C29 C28 C31 106.8(3)
C30 C28 C31 107.5(3)
C28 C29 H29A 109.5
C28 C29 H29B 109.5
C28 C29 H29C 109.5
H29A C29 H29B 109.5
H29A C29 H29C 109.5
H29B C29 H29C 109.5
C28 C30 H30A 109.5
C28 C30 H30B 109.5
C28 C30 H30C 109.5
H30A C30 H30B 109.5
H30A C30 H30C 109.5
H30B C30 H30C 109.5
C28 C31 H31A 109.5
C28 C31 H31B 109.5
C28 C31 H31C 109.5
H31A C31 H31B 109.5
H31A C31 H31C 109.5
H31B C31 H31C 109.5

loop_
_geom_bond_atom_site_label_1
_geom_bond_atom_site_label_2
_geom_bond_distance
Br1 C3 1.895(3)
O1 C1 1.392(3)
O1 C9 1.362(4)
O2 C9 1.192(4)
O3 H3 0.7500
O3 C21 1.380(3)
O4 C16 1.198(3)
O5 C16 1.332(4)
O5 C17 1.436(4)
C1 C2 1.377(4)
C1 C6 1.379(4)
C2 H2 0.9300
C2 C3 1.365(4)
C3 C4 1.386(4)
C4 H4 0.9300
C4 C5 1.375(4)
C5 H5 0.9300
C5 C6 1.379(4)
C6 C7 1.513(4)
C7 H7 0.9800
C7 C8 1.550(4)
C7 C18 1.520(3)
C8 H8 0.9800
C8 C9 1.510(4)
C8 C10 1.509(4)
C10 C11 1.391(4)
C10 C15 1.400(4)
C11 H11 0.9300
C11 C12 1.363(6)
C12 H12 0.9300
C12 C13 1.363(7)
C13 H13 0.9300
C13 C14 1.377(7)
C14 H14 0.9300
C14 C15 1.393(4)
C15 C16 1.481(4)
C17 H17A 0.9600
C17 H17B 0.9600
C17 H17C 0.9600
C18 C19 1.379(4)
C18 C23 1.378(3)
C19 H19 0.9300
C19 C20 1.388(3)
C20 C21 1.406(3)
C20 C28 1.531(4)
C21 C22 1.396(4)
C22 C23 1.396(3)
C22 C24 1.542(3)
C23 H23 0.9300
C24 C25 1.543(4)
C24 C26 1.534(4)
C24 C27 1.524(4)
C25 H25A 0.9600
C25 H25B 0.9600
C25 H25C 0.9600
C26 H26A 0.9600
C26 H26B 0.9600
C26 H26C 0.9600
C27 H27A 0.9600
C27 H27B 0.9600
C27 H27C 0.9600
C28 C29 1.525(4)
C28 C30 1.534(5)
C28 C31 1.534(4)
C29 H29A 0.9600
C29 H29B 0.9600
C29 H29C 0.9600
C30 H30A 0.9600
C30 H30B 0.9600
C30 H30C 0.9600
C31 H31A 0.9600
C31 H31B 0.9600
C31 H31C 0.9600
